data_2209967
loop_
_publ_author_name
'Huelgas, Gabriela'
'Quintero, Leticia '
'Anaya de Parrodi, Cecilia'
'Bern\`es, Sylvain'

_publ_section_title
;
 <i>o</i>-Nitrobenzoic acid anhydride
;
_journal_coeditor_code OB2038
_journal_issue 8
_journal_name_full 'Acta Crystallographica Section E'
_journal_page_first o3191
_journal_page_last o3192
_journal_paper_doi 10.1107/S1600536806024639
_journal_volume 62
_journal_year 2006
_chemical_formula_iupac 'C14 H8 N2 O7'
_chemical_formula_moiety 'C14 H8 N2 O7'
_chemical_formula_sum 'C14 H8 N2 O7'
_chemical_formula_weight 316.22
_chemical_melting_point .405E-305
_chemical_name_systematic
;
o-Nitrobenzoic acid anhydride
;
_space_group_IT_number 14
_symmetry_cell_setting monoclinic
_symmetry_space_group_name_Hall '-P 2ybc'
_symmetry_space_group_name_H-M 'P 1 21/c 1'
_atom_sites_solution_hydrogens geom
_atom_sites_solution_primary direct
_atom_sites_solution_secondary difmap
_audit_creation_method SHELXTL-Plus
_cell_angle_alpha 90.00
_cell_angle_beta 103.798(7)
_cell_angle_gamma 90.00
_cell_formula_units_Z 4
_cell_length_a 7.9365(10)
_cell_length_b 16.1757(14)
_cell_length_c 11.0023(8)
_cell_measurement_reflns_used 85
_cell_measurement_temperature 296.0(10)
_cell_measurement_theta_max 12.50
_cell_measurement_theta_min 4.73
_cell_volume 1371.7(2)
_computing_cell_refinement XSCANS
_computing_data_collection 'XSCANS (Siemens, 1996)'
_computing_data_reduction XSCANS
_computing_molecular_graphics SHELXTL-Plus
_computing_publication_material SHELXTL-Plus
_computing_structure_refinement SHELXTL-Plus
_computing_structure_solution 'SHELXTL-Plus (Sheldrick, 1998)'
_diffrn_ambient_temperature 296.0(10)
_diffrn_measured_fraction_theta_full 1.000
_diffrn_measured_fraction_theta_max 1.000
_diffrn_measurement_device_type 'Siemens P4'
_diffrn_measurement_method \w
_diffrn_radiation_monochromator graphite
_diffrn_radiation_type MoK\a
_diffrn_radiation_wavelength 0.71073
_diffrn_reflns_av_R_equivalents 0.0289
_diffrn_reflns_av_sigmaI/netI 0.0366
_diffrn_reflns_limit_h_max 6
_diffrn_reflns_limit_h_min -11
_diffrn_reflns_limit_k_max 22
_diffrn_reflns_limit_k_min -1
_diffrn_reflns_limit_l_max 15
_diffrn_reflns_limit_l_min -15
_diffrn_reflns_number 7531
_diffrn_reflns_theta_full 29.99
_diffrn_reflns_theta_max 29.99
_diffrn_reflns_theta_min 2.28
_diffrn_standards_decay_% 1
_diffrn_standards_interval_count 97
_diffrn_standards_number 3
_exptl_absorpt_coefficient_mu 0.126
_exptl_absorpt_correction_type none
_exptl_crystal_colour colourless
_exptl_crystal_density_diffrn 1.531
_exptl_crystal_density_method 'not measured'
_exptl_crystal_description prism
_exptl_crystal_F_000 648
_exptl_crystal_size_max 0.60
_exptl_crystal_size_mid 0.44
_exptl_crystal_size_min 0.28
_refine_diff_density_max 0.236
_refine_diff_density_min -0.242
_refine_ls_extinction_method none
_refine_ls_goodness_of_fit_ref 1.031
_refine_ls_hydrogen_treatment constr
_refine_ls_matrix_type full
_refine_ls_number_parameters 208
_refine_ls_number_reflns 3994
_refine_ls_number_restraints 0
_refine_ls_restrained_S_all 1.031
_refine_ls_R_factor_all 0.0676
_refine_ls_R_factor_gt 0.0477
_refine_ls_shift/su_max 0.000
_refine_ls_shift/su_mean 0.000
_refine_ls_structure_factor_coef Fsqd
_refine_ls_weighting_details 'calc w=1/[\s^2^(Fo^2^)+(0.0542P)^2^+0.2914P] where P=(Fo^2^+2Fc^2^)/3'
_refine_ls_weighting_scheme calc
_refine_ls_wR_factor_gt 0.1175
_refine_ls_wR_factor_ref 0.1295
_reflns_number_gt 2935
_reflns_number_total 3994
_reflns_threshold_expression I>2\s(I)
_cod_data_source_file ob2038.cif
_cod_data_source_block I
_cod_original_sg_symbol_H-M 'P 21/c'
_cod_database_code 2209967
_cod_database_fobs_code 2209967

loop_
_symmetry_equiv_pos_as_xyz
'x, y, z'
'-x, y+1/2, -z+1/2'
'-x, -y, -z'
'x, -y-1/2, z-1/2'

loop_
_atom_site_type_symbol
_atom_site_label
_atom_site_fract_x
_atom_site_fract_y
_atom_site_fract_z
_atom_site_U_iso_or_equiv
_atom_site_adp_type
_atom_site_calc_flag
_atom_site_refinement_flags
_atom_site_occupancy
O O1 0.24894(11) 0.58378(6) 0.39785(9) 0.0387(2) Uani d . 1
C C2 0.09787(16) 0.57999(8) 0.30530(12) 0.0364(3) Uani d . 1
O O3 -0.00984(15) 0.63229(7) 0.28553(12) 0.0589(3) Uani d . 1
C C4 0.09360(16) 0.50375(8) 0.22881(11) 0.0339(3) Uani d . 1
C C5 0.23826(18) 0.47882(9) 0.18863(14) 0.0416(3) Uani d . 1
H H5A 0.3442 0.5050 0.2194 0.050 Uiso calc R 1
C C6 0.2260(2) 0.41500(10) 0.10265(15) 0.0507(4) Uani d . 1
H H6A 0.3237 0.3987 0.0760 0.061 Uiso calc R 1
C C7 0.0700(2) 0.37575(11) 0.05673(15) 0.0562(4) Uani d . 1
H H7A 0.0628 0.3334 -0.0014 0.067 Uiso calc R 1
C C8 -0.0761(2) 0.39873(11) 0.09618(14) 0.0509(4) Uani d . 1
H H8A -0.1815 0.3721 0.0657 0.061 Uiso calc R 1
C C9 -0.06163(17) 0.46206(9) 0.18165(12) 0.0392(3) Uani d . 1
N N10 -0.21612(17) 0.48223(9) 0.22704(15) 0.0550(3) Uani d . 1
O O11 -0.1987(2) 0.49045(11) 0.33896(14) 0.0780(4) Uani d . 1
O O12 -0.35384(18) 0.48700(13) 0.14957(18) 0.1003(6) Uani d . 1
C C13 0.27554(17) 0.64721(9) 0.48530(13) 0.0387(3) Uani d . 1
O O14 0.16167(14) 0.68366(9) 0.51471(13) 0.0676(4) Uani d . 1
C C15 0.46336(16) 0.66157(8) 0.53712(12) 0.0336(3) Uani d . 1
C C16 0.59048(17) 0.62448(9) 0.48733(13) 0.0408(3) Uani d . 1
H H16A 0.5586 0.5858 0.4234 0.049 Uiso calc R 1
C C17 0.76400(18) 0.64463(10) 0.53228(14) 0.0461(3) Uani d . 1
H H17A 0.8476 0.6194 0.4983 0.055 Uiso calc R 1
C C18 0.81354(18) 0.70195(10) 0.62712(14) 0.0451(3) Uani d . 1
H H18A 0.9301 0.7155 0.6561 0.054 Uiso calc R 1
C C19 0.69033(19) 0.73923(9) 0.67909(14) 0.0438(3) Uani d . 1
H H19A 0.7229 0.7777 0.7432 0.053 Uiso calc R 1
C C20 0.51868(17) 0.71829(8) 0.63426(12) 0.0358(3) Uani d . 1
N N21 0.39428(17) 0.75813(9) 0.69675(12) 0.0480(3) Uani d . 1
O O22 0.3534(2) 0.82906(9) 0.66836(16) 0.0834(5) Uani d . 1
O O23 0.3474(2) 0.71963(11) 0.77679(15) 0.0847(5) Uani d . 1

loop_
_atom_site_aniso_label
_atom_site_aniso_U_11
_atom_site_aniso_U_22
_atom_site_aniso_U_33
_atom_site_aniso_U_12
_atom_site_aniso_U_13
_atom_site_aniso_U_23
O1 0.0303(5) 0.0401(5) 0.0430(5) 0.0023(4) 0.0034(4) -0.0080(4)
C2 0.0291(6) 0.0368(6) 0.0422(6) 0.0002(5) 0.0065(5) -0.0006(5)
O3 0.0462(6) 0.0478(6) 0.0726(8) 0.0153(5) -0.0057(5) -0.0088(5)
C4 0.0310(6) 0.0352(6) 0.0343(6) -0.0002(5) 0.0054(5) 0.0016(5)
C5 0.0341(7) 0.0424(7) 0.0491(7) 0.0011(5) 0.0116(6) 0.0010(6)
C6 0.0529(9) 0.0531(9) 0.0510(8) 0.0088(7) 0.0224(7) -0.0024(7)
C7 0.0689(11) 0.0547(9) 0.0450(8) 0.0006(8) 0.0136(8) -0.0136(7)
C8 0.0486(8) 0.0530(9) 0.0472(8) -0.0096(7) 0.0037(6) -0.0101(7)
C9 0.0330(6) 0.0453(7) 0.0383(6) -0.0024(5) 0.0067(5) -0.0017(6)
N10 0.0376(7) 0.0602(8) 0.0704(9) -0.0099(6) 0.0192(6) -0.0084(7)
O11 0.0770(10) 0.0975(11) 0.0725(9) -0.0078(8) 0.0437(8) -0.0154(8)
O12 0.0313(7) 0.1512(17) 0.1128(13) 0.0003(8) 0.0060(7) -0.0193(12)
C13 0.0314(6) 0.0418(7) 0.0442(7) -0.0022(5) 0.0116(5) -0.0086(5)
O14 0.0324(5) 0.0861(9) 0.0857(9) -0.0021(6) 0.0168(5) -0.0437(7)
C15 0.0286(6) 0.0354(6) 0.0370(6) -0.0003(5) 0.0083(5) -0.0018(5)
C16 0.0334(7) 0.0482(8) 0.0415(7) 0.0009(6) 0.0103(5) -0.0070(6)
C17 0.0317(7) 0.0584(9) 0.0504(8) 0.0027(6) 0.0141(6) -0.0017(7)
C18 0.0312(6) 0.0532(8) 0.0494(8) -0.0077(6) 0.0067(6) 0.0047(6)
C19 0.0409(7) 0.0437(7) 0.0451(7) -0.0088(6) 0.0066(6) -0.0053(6)
C20 0.0346(6) 0.0347(6) 0.0390(6) -0.0004(5) 0.0105(5) -0.0020(5)
N21 0.0430(7) 0.0514(7) 0.0496(7) 0.0007(6) 0.0109(5) -0.0156(6)
O22 0.0912(11) 0.0575(8) 0.1053(12) 0.0259(8) 0.0313(9) -0.0118(8)
O23 0.0953(11) 0.0980(11) 0.0798(9) 0.0075(9) 0.0583(9) 0.0018(9)

loop_
_atom_type_symbol
_atom_type_description
_atom_type_scat_dispersion_real
_atom_type_scat_dispersion_imag
_atom_type_scat_source
C C 0.0033 0.0016 'International Tables Vol C Tables 4.2.6.8 and 6.1.1.4'
H H 0.0000 0.0000 'International Tables Vol C Tables 4.2.6.8 and 6.1.1.4'
N N 0.0061 0.0033 'International Tables Vol C Tables 4.2.6.8 and 6.1.1.4'
O O 0.0106 0.0060 'International Tables Vol C Tables 4.2.6.8 and 6.1.1.4'

loop_
_geom_angle_atom_site_label_1
_geom_angle_atom_site_label_2
_geom_angle_atom_site_label_3
_geom_angle
C2 O1 C13 120.48(10)
O3 C2 O1 124.52(13)
O3 C2 C4 124.70(12)
O1 C2 C4 110.69(10)
C5 C4 C9 117.86(12)
C5 C4 C2 120.85(12)
C9 C4 C2 120.72(12)
C4 C5 C6 120.37(14)
C4 C5 H5A 119.8
C6 C5 H5A 119.8
C7 C6 C5 120.28(14)
C7 C6 H6A 119.9
C5 C6 H6A 119.9
C6 C7 C8 120.61(15)
C6 C7 H7A 119.7
C8 C7 H7A 119.7
C9 C8 C7 118.37(15)
C9 C8 H8A 120.8
C7 C8 H8A 120.8
C8 C9 C4 122.50(14)
C8 C9 N10 117.25(13)
C4 C9 N10 120.19(12)
O11 N10 O12 124.73(16)
O11 N10 C9 117.88(14)
O12 N10 C9 117.35(15)
O14 C13 O1 123.81(12)
O14 C13 C15 125.36(13)
O1 C13 C15 110.82(11)
C16 C15 C20 117.29(12)
C16 C15 C13 122.51(12)
C20 C15 C13 120.06(11)
C17 C16 C15 120.61(13)
C17 C16 H16A 119.7
C15 C16 H16A 119.7
C18 C17 C16 120.46(14)
C18 C17 H17A 119.8
C16 C17 H17A 119.8
C17 C18 C19 120.20(13)
C17 C18 H18A 119.9
C19 C18 H18A 119.9
C20 C19 C18 118.79(13)
C20 C19 H19A 120.6
C18 C19 H19A 120.6
C19 C20 C15 122.63(13)
C19 C20 N21 116.10(12)
C15 C20 N21 121.26(11)
O23 N21 O22 124.44(16)
O23 N21 C20 118.06(14)
O22 N21 C20 117.39(14)

loop_
_geom_bond_atom_site_label_1
_geom_bond_atom_site_label_2
_geom_bond_distance
O1 C2 1.3768(15)
O1 C13 1.3878(16)
C2 O3 1.1854(17)
C2 C4 1.4889(18)
C4 C5 1.3850(19)
C4 C9 1.3917(18)
C5 C6 1.388(2)
C5 H5A 0.9300
C6 C7 1.376(2)
C6 H6A 0.9300
C7 C8 1.382(2)
C7 H7A 0.9300
C8 C9 1.377(2)
C8 H8A 0.9300
C9 N10 1.4667(19)
N10 O11 1.213(2)
N10 O12 1.218(2)
C13 O14 1.1868(17)
C13 C15 1.4818(18)
C15 C16 1.3933(18)
C15 C20 1.3976(18)
C16 C17 1.3866(19)
C16 H16A 0.9300
C17 C18 1.381(2)
C17 H17A 0.9300
C18 C19 1.383(2)
C18 H18A 0.9300
C19 C20 1.3760(19)
C19 H19A 0.9300
C20 N21 1.4786(18)
N21 O23 1.2075(19)
N21 O22 1.213(2)

loop_
_geom_torsion_atom_site_label_1
_geom_torsion_atom_site_label_2
_geom_torsion_atom_site_label_3
_geom_torsion_atom_site_label_4
_geom_torsion
_geom_torsion_publ_flag
C13 O1 C2 O3 7.5(2) ?
C13 O1 C2 C4 -175.96(11) yes
O3 C2 C4 C5 132.16(16) ?
O1 C2 C4 C5 -44.38(16) yes
O3 C2 C4 C9 -39.0(2) ?
O1 C2 C4 C9 144.42(12) ?
C9 C4 C5 C6 0.9(2) ?
C2 C4 C5 C6 -170.53(13) ?
C4 C5 C6 C7 -0.1(2) ?
C5 C6 C7 C8 -0.5(3) ?
C6 C7 C8 C9 0.4(3) ?
C7 C8 C9 C4 0.4(2) ?
C7 C8 C9 N10 -176.79(15) ?
C5 C4 C9 C8 -1.0(2) ?
C2 C4 C9 C8 170.41(14) ?
C5 C4 C9 N10 176.04(13) ?
C2 C4 C9 N10 -12.5(2) ?
C8 C9 N10 O11 132.56(17) ?
C4 C9 N10 O11 -44.7(2) yes
C8 C9 N10 O12 -45.2(2) ?
C4 C9 N10 O12 137.53(17) ?
C2 O1 C13 O14 25.9(2) ?
C2 O1 C13 C15 -154.97(12) yes
O14 C13 C15 C16 -171.34(16) ?
O1 C13 C15 C16 9.59(19) yes
O14 C13 C15 C20 4.3(2) ?
O1 C13 C15 C20 -174.77(11) ?
C20 C15 C16 C17 -0.9(2) ?
C13 C15 C16 C17 174.87(14) ?
C15 C16 C17 C18 -0.1(2) ?
C16 C17 C18 C19 0.7(2) ?
C17 C18 C19 C20 -0.2(2) ?
C18 C19 C20 C15 -0.8(2) ?
C18 C19 C20 N21 177.94(13) ?
C16 C15 C20 C19 1.4(2) ?
C13 C15 C20 C19 -174.50(13) ?
C16 C15 C20 N21 -177.34(13) ?
C13 C15 C20 N21 6.8(2) ?
C19 C20 N21 O23 -97.94(18) ?
C15 C20 N21 O23 80.84(19) yes
C19 C20 N21 O22 78.32(18) ?
C15 C20 N21 O22 -102.90(17) ?

loop_
_cod_related_entry_id
_cod_related_entry_database
_cod_related_entry_code
1 ChemSpider 477453
